data_7208716
loop_
_publ_author_name
'Hao, Hong-Jun'
'Liu, Fu-Jing'
'Su, Hai-Feng'
'Wang, Zhan-Hui'
'Wang, Dan-Feng'
'Huang, Rong-Bin'
'Zheng, Lan-Sun'

_publ_section_title
;
 Syntheses, structures and fluorescence of two coordination complexes of
 Zn(ii) and 1,3-bis(2-methylimidazolyl)propane: solvent effect
;
_journal_issue 20
_journal_name_full CrystEngComm
_journal_page_first 6726
_journal_paper_doi 10.1039/c2ce25673h
_journal_volume 14
_journal_year 2012
_chemical_formula_sum 'C33 H38 N6 O10 Zn2'
_chemical_formula_weight 809.43
_chemical_name_systematic
;
?
;
_space_group_IT_number 14
_symmetry_cell_setting monoclinic
_symmetry_space_group_name_Hall '-P 2yn'
_symmetry_space_group_name_H-M 'P 1 21/n 1'
_atom_sites_solution_hydrogens geom
_atom_sites_solution_primary direct
_atom_sites_solution_secondary difmap
_audit_creation_method SHELXL-97
_cell_angle_alpha 90.00
_cell_angle_beta 108.711(3)
_cell_angle_gamma 90.00
_cell_formula_units_Z 4
_cell_length_a 18.232(3)
_cell_length_b 10.8471(17)
_cell_length_c 18.894(3)
_cell_measurement_reflns_used 5915
_cell_measurement_temperature 173(2)
_cell_measurement_theta_max 56.990
_cell_measurement_theta_min 4.435
_cell_volume 3539.1(10)
_computing_structure_refinement 'SHELXL-97 (Sheldrick, 1997)'
_computing_structure_solution 'SHELXS-97 (Sheldrick, 1990)'
_diffrn_ambient_temperature 173(2)
_diffrn_detector_area_resol_mean none
_diffrn_measured_fraction_theta_full 0.995
_diffrn_measured_fraction_theta_max 0.995
_diffrn_measurement_device_type 'Bruker SMART CCD'
_diffrn_measurement_method '\f and \w'
_diffrn_radiation_monochromator graphite
_diffrn_radiation_source 'fine-focus sealed tube'
_diffrn_radiation_type MoK\a
_diffrn_radiation_wavelength 0.71073
_diffrn_reflns_av_R_equivalents 0.0377
_diffrn_reflns_av_sigmaI/netI 0.0455
_diffrn_reflns_limit_h_max 22
_diffrn_reflns_limit_h_min -22
_diffrn_reflns_limit_k_max 13
_diffrn_reflns_limit_k_min -13
_diffrn_reflns_limit_l_max 16
_diffrn_reflns_limit_l_min -23
_diffrn_reflns_number 18945
_diffrn_reflns_theta_full 26.00
_diffrn_reflns_theta_max 26.00
_diffrn_reflns_theta_min 1.35
_diffrn_standards_interval_count 0
_diffrn_standards_interval_time none
_diffrn_standards_number none
_exptl_absorpt_coefficient_mu 1.420
_exptl_absorpt_correction_T_max 0.8710
_exptl_absorpt_correction_T_min 0.7643
_exptl_absorpt_correction_type multi-scan
_exptl_absorpt_process_details 'SADABS (Bruker, 2002)'
_exptl_crystal_colour colourless
_exptl_crystal_density_diffrn 1.519
_exptl_crystal_density_method 'not measured'
_exptl_crystal_description block
_exptl_crystal_F_000 1672
_exptl_crystal_size_max 0.20
_exptl_crystal_size_mid 0.10
_exptl_crystal_size_min 0.10
_refine_diff_density_max 0.925
_refine_diff_density_min -0.556
_refine_diff_density_rms 0.107
_refine_ls_extinction_method none
_refine_ls_goodness_of_fit_ref 0.914
_refine_ls_hydrogen_treatment constr
_refine_ls_matrix_type full
_refine_ls_number_parameters 462
_refine_ls_number_reflns 6931
_refine_ls_number_restraints 0
_refine_ls_restrained_S_all 0.914
_refine_ls_R_factor_all 0.0671
_refine_ls_R_factor_gt 0.0567
_refine_ls_shift/su_max 0.007
_refine_ls_shift/su_mean 0.001
_refine_ls_structure_factor_coef Fsqd
_refine_ls_weighting_details 'calc w=1/[\s^2^(Fo^2^)+(0.0935P)^2^+12.5116P] where P=(Fo^2^+2Fc^2^)/3'
_refine_ls_weighting_scheme calc
_refine_ls_wR_factor_gt 0.1475
_refine_ls_wR_factor_ref 0.1567
_reflns_number_gt 5958
_reflns_number_total 6931
_reflns_threshold_expression >2sigma(I)
_cod_data_source_file c2ce25673h.txt
_cod_data_source_block p1
_cod_depositor_comments
;
The following automatic conversions were performed:

'_symmetry_cell_setting' value 'Monoclinic' changed to 'monoclinic'
according to /home/saulius/struct/CIF-dictionaries/cif_core.dic
dictionary named 'cif_core.dic' version 2.4.2 from 2011-04-26.

Automatic conversion script
Id: cif_fix_values 1891 2012-01-12 08:04:46Z andrius 
;
_cod_original_cell_volume 3539.0(10)
_cod_original_sg_symbol_H-M P21/n
_cod_database_code 7208716

loop_
_symmetry_equiv_pos_as_xyz
'x, y, z'
'-x+1/2, y+1/2, -z+1/2'
'-x, -y, -z'
'x-1/2, -y-1/2, z-1/2'

loop_
_atom_site_label
_atom_site_type_symbol
_atom_site_fract_x
_atom_site_fract_y
_atom_site_fract_z
_atom_site_U_iso_or_equiv
_atom_site_adp_type
_atom_site_occupancy
_atom_site_symmetry_multiplicity
_atom_site_calc_flag
_atom_site_refinement_flags
Zn1 Zn 0.31637(2) 0.19518(4) 0.02802(2) 0.01246(14) Uani 1 1 d .
Zn2 Zn 0.21126(2) 0.19397(4) 0.12507(2) 0.01193(14) Uani 1 1 d .
C1 C 0.1080(2) 0.0714(4) 0.2011(3) 0.0233(9) Uani 1 1 d .
H1A H 0.1146 -0.0076 0.1824 0.028 Uiso 1 1 calc R
C2 C 0.0680(3) 0.0965(4) 0.2483(3) 0.0290(10) Uani 1 1 d .
H2A H 0.0411 0.0386 0.2686 0.035 Uiso 1 1 calc R
C3 C 0.1160(2) 0.2687(4) 0.2223(2) 0.0172(8) Uani 1 1 d .
C4 C 0.1360(3) 0.4013(4) 0.2224(3) 0.0296(10) Uani 1 1 d .
H4B H 0.1675 0.4144 0.1897 0.044 Uiso 1 1 calc R
H4C H 0.1652 0.4271 0.2733 0.044 Uiso 1 1 calc R
H4D H 0.0883 0.4500 0.2041 0.044 Uiso 1 1 calc R
C5 C 0.0477(3) 0.2860(5) 0.3175(3) 0.0277(10) Uani 1 1 d .
H5A H 0.0924 0.3309 0.3516 0.033 Uiso 1 1 calc R
H5B H 0.0309 0.2241 0.3476 0.033 Uiso 1 1 calc R
C6 C -0.0178(3) 0.3766(5) 0.2856(3) 0.0287(10) Uani 1 1 d .
H6A H -0.0671 0.3308 0.2653 0.034 Uiso 1 1 calc R
H6B H -0.0086 0.4226 0.2440 0.034 Uiso 1 1 calc R
C7 C -0.0247(3) 0.4671(4) 0.3446(3) 0.0284(10) Uani 1 1 d .
H7A H 0.0243 0.5140 0.3640 0.034 Uiso 1 1 calc R
H7B H -0.0666 0.5266 0.3211 0.034 Uiso 1 1 calc R
C8 C 0.0129(2) 0.3543(5) 0.4678(2) 0.0264(10) Uani 1 1 d .
H8A H 0.0674 0.3526 0.4778 0.032 Uiso 1 1 calc R
C9 C -0.0266(2) 0.3064(4) 0.5109(2) 0.0241(10) Uani 1 1 d .
H9A H -0.0044 0.2644 0.5570 0.029 Uiso 1 1 calc R
C10 C -0.1107(2) 0.3886(4) 0.4151(2) 0.0194(9) Uani 1 1 d .
C11 C -0.1841(3) 0.4363(6) 0.3608(3) 0.0386(13) Uani 1 1 d .
H11A H -0.2278 0.4133 0.3776 0.058 Uiso 1 1 calc R
H11B H -0.1913 0.4004 0.3114 0.058 Uiso 1 1 calc R
H11C H -0.1813 0.5262 0.3578 0.058 Uiso 1 1 calc R
C12 C 0.1473(2) 0.2194(4) -0.0422(2) 0.0184(8) Uani 1 1 d .
C13 C 0.0787(2) 0.2426(4) -0.1100(2) 0.0176(8) Uani 1 1 d .
C14 C 0.0087(2) 0.2767(4) -0.1017(2) 0.0211(9) Uani 1 1 d .
H14A H 0.0050 0.2877 -0.0531 0.025 Uiso 1 1 calc R
C15 C -0.0558(2) 0.2950(4) -0.1638(2) 0.0224(9) Uani 1 1 d .
H15A H -0.1039 0.3165 -0.1575 0.027 Uiso 1 1 calc R
C16 C -0.0508(2) 0.2822(4) -0.2347(2) 0.0169(8) Uani 1 1 d .
C17 C -0.1217(2) 0.3019(3) -0.3020(2) 0.0182(8) Uani 1 1 d .
C18 C 0.0195(2) 0.2504(4) -0.2435(2) 0.0214(9) Uani 1 1 d .
H18A H 0.0236 0.2423 -0.2922 0.026 Uiso 1 1 calc R
C19 C 0.0834(2) 0.2307(4) -0.1814(2) 0.0226(9) Uani 1 1 d .
H19A H 0.1313 0.2085 -0.1877 0.027 Uiso 1 1 calc R
C20 C 0.2564(2) -0.0404(4) 0.0706(2) 0.0187(9) Uani 1 1 d .
C21 C 0.2572(2) -0.1779(4) 0.0698(2) 0.0169(8) Uani 1 1 d .
C22 C 0.2358(2) -0.2433(4) 0.1231(2) 0.0178(8) Uani 1 1 d .
H22A H 0.2170 -0.2010 0.1578 0.021 Uiso 1 1 calc R
C23 C 0.2419(2) -0.3701(4) 0.1256(2) 0.0179(8) Uani 1 1 d .
H23A H 0.2279 -0.4148 0.1625 0.022 Uiso 1 1 calc R
C24 C 0.2682(2) -0.4326(4) 0.0748(2) 0.0180(8) Uani 1 1 d .
C25 C 0.2727(2) -0.5708(4) 0.0767(2) 0.0171(8) Uani 1 1 d .
C26 C 0.2889(2) -0.3676(4) 0.0215(2) 0.0220(9) Uani 1 1 d .
H26A H 0.3069 -0.4105 -0.0135 0.026 Uiso 1 1 calc R
C27 C 0.2837(2) -0.2408(4) 0.0186(2) 0.0210(9) Uani 1 1 d .
H27A H 0.2981 -0.1966 -0.0183 0.025 Uiso 1 1 calc R
C28 C 0.3840(7) -0.5283(10) -0.1517(7) 0.133(5) Uani 1 1 d .
H28A H 0.4249 -0.4679 -0.1487 0.199 Uiso 1 1 calc R
H28B H 0.3768 -0.5812 -0.1954 0.199 Uiso 1 1 calc R
H28C H 0.3989 -0.5790 -0.1063 0.199 Uiso 1 1 calc R
C29 C 0.2441(5) -0.5368(7) -0.1637(4) 0.088(3) Uani 1 1 d .
H29A H 0.2005 -0.4811 -0.1681 0.132 Uiso 1 1 calc R
H29B H 0.2535 -0.5877 -0.1188 0.132 Uiso 1 1 calc R
H29C H 0.2318 -0.5901 -0.2078 0.132 Uiso 1 1 calc R
C30 C 0.3121(4) -0.3426(6) -0.1586(3) 0.0468(14) Uani 1 1 d .
H30A H 0.2635 -0.3048 -0.1644 0.056 Uiso 1 1 calc R
C31 C -0.1210(3) 0.1294(6) 0.1280(3) 0.0464(14) Uani 1 1 d .
H31A H -0.1245 0.0422 0.1307 0.056 Uiso 1 1 calc R
C32 C -0.0549(3) 0.0965(5) 0.0372(3) 0.0436(13) Uani 1 1 d .
H32A H -0.0613 0.0100 0.0491 0.065 Uiso 1 1 calc R
H32B H 0.0003 0.1144 0.0480 0.065 Uiso 1 1 calc R
H32C H -0.0824 0.1115 -0.0158 0.065 Uiso 1 1 calc R
C33 C -0.0803(4) 0.3063(5) 0.0725(3) 0.0478(15) Uani 1 1 d .
H33A H -0.1058 0.3494 0.1038 0.072 Uiso 1 1 calc R
H33B H -0.1058 0.3282 0.0200 0.072 Uiso 1 1 calc R
H33C H -0.0257 0.3304 0.0874 0.072 Uiso 1 1 calc R
N1 N 0.13785(19) 0.1817(3) 0.18471(19) 0.0178(7) Uani 1 1 d .
N2 N 0.0733(2) 0.2213(3) 0.2615(2) 0.0231(8) Uani 1 1 d .
N3 N -0.0411(2) 0.4060(3) 0.4069(2) 0.0227(8) Uani 1 1 d .
N4 N -0.1041(2) 0.3284(3) 0.47712(19) 0.0180(7) Uani 1 1 d .
N5 N 0.3130(4) -0.4649(5) -0.1582(3) 0.0575(14) Uani 1 1 d .
N6 N -0.0859(2) 0.1745(4) 0.0818(3) 0.0376(10) Uani 1 1 d .
O1 O 0.21078(18) 0.2049(4) -0.05210(18) 0.0368(9) Uani 1 1 d .
O2 O 0.13529(17) 0.2155(3) 0.01860(16) 0.0260(7) Uani 1 1 d .
O3 O -0.18493(17) 0.3145(3) -0.29077(17) 0.0265(7) Uani 1 1 d .
O4 O -0.11130(18) 0.3034(3) -0.36389(16) 0.0296(8) Uani 1 1 d .
O5 O 0.21758(17) 0.0114(3) 0.10533(17) 0.0230(7) Uani 1 1 d .
O6 O 0.2971(2) 0.0124(3) 0.0375(2) 0.0330(8) Uani 1 1 d .
O7 O 0.24031(19) -0.6265(3) 0.11587(19) 0.0275(7) Uani 1 1 d .
O8 O 0.3076(2) -0.6212(3) 0.0372(2) 0.0363(9) Uani 1 1 d .
O9 O 0.3663(3) -0.2731(5) -0.1524(3) 0.0729(14) Uani 1 1 d .
O10 O -0.1490(3) 0.1894(4) 0.1671(3) 0.0604(12) Uani 1 1 d .

loop_
_atom_site_aniso_label
_atom_site_aniso_U_11
_atom_site_aniso_U_22
_atom_site_aniso_U_33
_atom_site_aniso_U_23
_atom_site_aniso_U_13
_atom_site_aniso_U_12
Zn1 0.0126(2) 0.0113(2) 0.0137(2) -0.00074(16) 0.00457(18) 0.00133(16)
Zn2 0.0123(2) 0.0107(2) 0.0129(2) -0.00030(16) 0.00413(18) 0.00066(16)
C1 0.025(2) 0.016(2) 0.031(2) -0.0035(18) 0.0121(19) -0.0068(17)
C2 0.027(2) 0.027(2) 0.037(3) 0.004(2) 0.017(2) -0.0065(19)
C3 0.0161(19) 0.020(2) 0.017(2) 0.0012(16) 0.0075(16) 0.0027(16)
C4 0.041(3) 0.020(2) 0.035(3) -0.0070(19) 0.022(2) -0.004(2)
C5 0.024(2) 0.042(3) 0.020(2) -0.006(2) 0.0112(19) 0.000(2)
C6 0.028(2) 0.039(3) 0.025(2) -0.002(2) 0.0160(19) 0.001(2)
C7 0.034(2) 0.033(3) 0.030(2) -0.002(2) 0.026(2) -0.009(2)
C8 0.016(2) 0.041(3) 0.025(2) -0.005(2) 0.0103(18) -0.0005(19)
C9 0.021(2) 0.036(3) 0.014(2) -0.0028(18) 0.0059(17) 0.0087(18)
C10 0.022(2) 0.022(2) 0.018(2) -0.0014(16) 0.0121(17) -0.0030(17)
C11 0.029(2) 0.059(4) 0.033(3) 0.019(3) 0.017(2) 0.008(2)
C12 0.017(2) 0.015(2) 0.018(2) 0.0008(16) -0.0009(16) 0.0019(15)
C13 0.0153(19) 0.019(2) 0.018(2) 0.0039(16) 0.0045(16) 0.0033(16)
C14 0.020(2) 0.029(2) 0.013(2) 0.0009(17) 0.0041(16) 0.0012(17)
C15 0.016(2) 0.029(2) 0.023(2) 0.0021(18) 0.0064(17) 0.0042(17)
C16 0.0161(19) 0.017(2) 0.016(2) 0.0034(15) 0.0017(16) -0.0005(15)
C17 0.021(2) 0.0122(19) 0.018(2) 0.0011(15) 0.0022(17) 0.0008(15)
C18 0.019(2) 0.029(2) 0.016(2) -0.0004(17) 0.0057(16) 0.0025(18)
C19 0.017(2) 0.030(2) 0.019(2) 0.0015(18) 0.0052(17) 0.0042(18)
C20 0.0168(19) 0.015(2) 0.020(2) -0.0012(16) -0.0002(16) -0.0037(15)
C21 0.0154(19) 0.0121(19) 0.022(2) 0.0010(15) 0.0038(16) 0.0019(15)
C22 0.0192(19) 0.019(2) 0.019(2) -0.0047(16) 0.0112(16) 0.0014(16)
C23 0.0162(19) 0.016(2) 0.023(2) 0.0019(16) 0.0084(16) 0.0000(16)
C24 0.0151(18) 0.017(2) 0.021(2) -0.0021(16) 0.0057(16) -0.0020(15)
C25 0.0169(19) 0.018(2) 0.016(2) 0.0000(16) 0.0049(16) 0.0009(16)
C26 0.025(2) 0.018(2) 0.025(2) -0.0033(17) 0.0105(18) 0.0022(17)
C27 0.023(2) 0.017(2) 0.023(2) -0.0005(17) 0.0078(17) -0.0012(17)
C28 0.150(10) 0.105(9) 0.176(12) 0.029(8) 0.100(10) 0.056(8)
C29 0.137(8) 0.073(5) 0.041(4) 0.008(4) 0.010(4) -0.054(5)
C30 0.051(3) 0.062(4) 0.034(3) -0.004(3) 0.023(3) -0.007(3)
C31 0.039(3) 0.053(4) 0.045(3) -0.002(3) 0.011(3) -0.001(3)
C32 0.039(3) 0.043(3) 0.049(3) -0.007(3) 0.013(3) -0.004(2)
C33 0.054(4) 0.042(3) 0.042(3) -0.001(3) 0.007(3) -0.006(3)
N1 0.0168(16) 0.0200(18) 0.0192(18) -0.0021(14) 0.0094(14) 0.0000(13)
N2 0.0220(18) 0.028(2) 0.0213(19) 0.0006(15) 0.0092(15) 0.0002(15)
N3 0.0231(18) 0.029(2) 0.0221(19) -0.0050(15) 0.0160(15) -0.0047(15)
N4 0.0183(17) 0.0196(18) 0.0200(18) -0.0007(14) 0.0114(14) -0.0011(14)
N5 0.083(4) 0.055(3) 0.040(3) 0.004(2) 0.027(3) 0.007(3)
N6 0.032(2) 0.035(2) 0.041(3) -0.0008(19) 0.005(2) -0.0009(18)
O1 0.0150(15) 0.070(3) 0.0211(17) 0.0032(16) -0.0007(13) 0.0111(15)
O2 0.0218(15) 0.0399(19) 0.0133(15) 0.0049(13) 0.0016(12) 0.0028(13)
O3 0.0154(14) 0.0384(19) 0.0210(16) -0.0071(13) -0.0008(12) 0.0053(13)
O4 0.0209(15) 0.053(2) 0.0112(15) 0.0098(14) -0.0002(12) -0.0026(14)
O5 0.0265(15) 0.0132(14) 0.0334(17) -0.0053(12) 0.0154(14) 0.0021(12)
O6 0.046(2) 0.0171(16) 0.046(2) 0.0000(14) 0.0293(17) -0.0080(14)
O7 0.0374(18) 0.0109(14) 0.0419(19) 0.0013(13) 0.0237(15) 0.0005(13)
O8 0.066(2) 0.0084(15) 0.050(2) 0.0029(14) 0.040(2) 0.0010(15)
O9 0.071(3) 0.080(4) 0.078(4) -0.007(3) 0.040(3) -0.025(3)
O10 0.057(3) 0.074(3) 0.054(3) -0.010(2) 0.023(2) -0.006(2)

loop_
_atom_type_symbol
_atom_type_description
_atom_type_scat_dispersion_real
_atom_type_scat_dispersion_imag
_atom_type_scat_source
C C 0.0033 0.0016 'International Tables Vol C Tables 4.2.6.8 and 6.1.1.4'
H H 0.0000 0.0000 'International Tables Vol C Tables 4.2.6.8 and 6.1.1.4'
N N 0.0061 0.0033 'International Tables Vol C Tables 4.2.6.8 and 6.1.1.4'
O O 0.0106 0.0060 'International Tables Vol C Tables 4.2.6.8 and 6.1.1.4'
Zn Zn 0.2839 1.4301 'International Tables Vol C Tables 4.2.6.8 and 6.1.1.4'

loop_
_geom_angle_atom_site_label_1
_geom_angle_atom_site_label_2
_geom_angle_atom_site_label_3
_geom_angle
_geom_angle_site_symmetry_1
_geom_angle_site_symmetry_3
N4 Zn1 O8 105.01(14) 4_665 1_565
N4 Zn1 O6 95.16(14) 4_665 .
O8 Zn1 O6 159.83(14) 1_565 .
N4 Zn1 O1 107.95(14) 4_665 .
O8 Zn1 O1 86.00(16) 1_565 .
O6 Zn1 O1 88.11(15) . .
N4 Zn1 O4 98.43(14) 4_665 4_666
O8 Zn1 O4 87.14(15) 1_565 4_666
O6 Zn1 O4 89.65(14) . 4_666
O1 Zn1 O4 153.61(14) . 4_666
N4 Zn1 Zn2 169.42(10) 4_665 .
O8 Zn1 Zn2 82.49(10) 1_565 .
O6 Zn1 Zn2 77.47(9) . .
O1 Zn1 Zn2 79.66(10) . .
O4 Zn1 Zn2 74.20(9) 4_666 .
N1 Zn2 O5 97.22(13) . .
N1 Zn2 O7 110.40(13) . 1_565
O5 Zn2 O7 152.38(13) . 1_565
N1 Zn2 O3 100.22(13) . 4_666
O5 Zn2 O3 90.37(13) . 4_666
O7 Zn2 O3 84.73(13) 1_565 4_666
N1 Zn2 O2 101.25(13) . .
O5 Zn2 O2 89.49(13) . .
O7 Zn2 O2 85.42(13) 1_565 .
O3 Zn2 O2 158.38(13) 4_666 .
N1 Zn2 Zn1 175.58(10) . .
O5 Zn2 Zn1 79.02(9) . .
O7 Zn2 Zn1 73.39(9) 1_565 .
O3 Zn2 Zn1 82.21(9) 4_666 .
O2 Zn2 Zn1 76.54(9) . .
C2 C1 N1 107.9(4) . .
C2 C1 H1A 126.0 . .
N1 C1 H1A 126.0 . .
C1 C2 N2 107.3(4) . .
C1 C2 H2A 126.3 . .
N2 C2 H2A 126.3 . .
N1 C3 N2 110.7(4) . .
N1 C3 C4 125.3(4) . .
N2 C3 C4 124.0(4) . .
C3 C4 H4B 109.5 . .
C3 C4 H4C 109.5 . .
H4B C4 H4C 109.5 . .
C3 C4 H4D 109.5 . .
H4B C4 H4D 109.5 . .
H4C C4 H4D 109.5 . .
N2 C5 C6 114.6(4) . .
N2 C5 H5A 108.6 . .
C6 C5 H5A 108.6 . .
N2 C5 H5B 108.6 . .
C6 C5 H5B 108.6 . .
H5A C5 H5B 107.6 . .
C5 C6 C7 111.6(4) . .
C5 C6 H6A 109.3 . .
C7 C6 H6A 109.3 . .
C5 C6 H6B 109.3 . .
C7 C6 H6B 109.3 . .
H6A C6 H6B 108.0 . .
N3 C7 C6 112.5(4) . .
N3 C7 H7A 109.1 . .
C6 C7 H7A 109.1 . .
N3 C7 H7B 109.1 . .
C6 C7 H7B 109.1 . .
H7A C7 H7B 107.8 . .
C9 C8 N3 106.6(4) . .
C9 C8 H8A 126.7 . .
N3 C8 H8A 126.7 . .
C8 C9 N4 108.7(4) . .
C8 C9 H9A 125.7 . .
N4 C9 H9A 125.7 . .
N4 C10 N3 110.7(4) . .
N4 C10 C11 126.2(4) . .
N3 C10 C11 123.0(4) . .
C10 C11 H11A 109.5 . .
C10 C11 H11B 109.5 . .
H11A C11 H11B 109.5 . .
C10 C11 H11C 109.5 . .
H11A C11 H11C 109.5 . .
H11B C11 H11C 109.5 . .
O2 C12 O1 126.0(4) . .
O2 C12 C13 116.9(4) . .
O1 C12 C13 117.1(4) . .
C19 C13 C14 118.8(4) . .
C19 C13 C12 121.6(4) . .
C14 C13 C12 119.6(4) . .
C15 C14 C13 120.4(4) . .
C15 C14 H14A 119.8 . .
C13 C14 H14A 119.8 . .
C16 C15 C14 120.4(4) . .
C16 C15 H15A 119.8 . .
C14 C15 H15A 119.8 . .
C15 C16 C18 119.5(4) . .
C15 C16 C17 119.9(4) . .
C18 C16 C17 120.5(4) . .
O4 C17 O3 126.0(4) . .
O4 C17 C16 116.5(4) . .
O3 C17 C16 117.5(4) . .
C19 C18 C16 119.7(4) . .
C19 C18 H18A 120.1 . .
C16 C18 H18A 120.1 . .
C18 C19 C13 121.1(4) . .
C18 C19 H19A 119.5 . .
C13 C19 H19A 119.5 . .
O5 C20 O6 125.9(4) . .
O5 C20 C21 117.8(4) . .
O6 C20 C21 116.3(4) . .
C22 C21 C27 119.7(4) . .
C22 C21 C20 119.9(4) . .
C27 C21 C20 120.3(4) . .
C23 C22 C21 119.7(4) . .
C23 C22 H22A 120.1 . .
C21 C22 H22A 120.1 . .
C22 C23 C24 120.6(4) . .
C22 C23 H23A 119.7 . .
C24 C23 H23A 119.7 . .
C26 C24 C23 119.6(4) . .
C26 C24 C25 120.2(4) . .
C23 C24 C25 120.2(4) . .
O7 C25 O8 125.0(4) . .
O7 C25 C24 117.8(4) . .
O8 C25 C24 117.2(4) . .
C24 C26 C27 120.7(4) . .
C24 C26 H26A 119.7 . .
C27 C26 H26A 119.7 . .
C26 C27 C21 119.7(4) . .
C26 C27 H27A 120.1 . .
C21 C27 H27A 120.1 . .
N5 C28 H28A 109.5 . .
N5 C28 H28B 109.5 . .
H28A C28 H28B 109.5 . .
N5 C28 H28C 109.5 . .
H28A C28 H28C 109.5 . .
H28B C28 H28C 109.5 . .
N5 C29 H29A 109.5 . .
N5 C29 H29B 109.5 . .
H29A C29 H29B 109.5 . .
N5 C29 H29C 109.5 . .
H29A C29 H29C 109.5 . .
H29B C29 H29C 109.5 . .
O9 C30 N5 127.6(7) . .
O9 C30 H30A 116.2 . .
N5 C30 H30A 116.2 . .
O10 C31 N6 125.9(6) . .
O10 C31 H31A 117.0 . .
N6 C31 H31A 117.0 . .
N6 C32 H32A 109.5 . .
N6 C32 H32B 109.5 . .
H32A C32 H32B 109.5 . .
N6 C32 H32C 109.5 . .
H32A C32 H32C 109.5 . .
H32B C32 H32C 109.5 . .
N6 C33 H33A 109.5 . .
N6 C33 H33B 109.5 . .
H33A C33 H33B 109.5 . .
N6 C33 H33C 109.5 . .
H33A C33 H33C 109.5 . .
H33B C33 H33C 109.5 . .
C3 N1 C1 106.8(3) . .
C3 N1 Zn2 128.7(3) . .
C1 N1 Zn2 124.1(3) . .
C3 N2 C2 107.3(4) . .
C3 N2 C5 126.3(4) . .
C2 N2 C5 125.7(4) . .
C10 N3 C8 107.3(3) . .
C10 N3 C7 127.0(4) . .
C8 N3 C7 125.7(4) . .
C10 N4 C9 106.7(4) . .
C10 N4 Zn1 128.4(3) . 4_566
C9 N4 Zn1 123.5(3) . 4_566
C30 N5 C28 119.2(7) . .
C30 N5 C29 121.8(7) . .
C28 N5 C29 119.0(8) . .
C31 N6 C32 122.1(5) . .
C31 N6 C33 120.6(5) . .
C32 N6 C33 117.2(5) . .
C12 O1 Zn1 126.9(3) . .
C12 O2 Zn2 130.4(3) . .
C17 O3 Zn2 122.6(3) . 4_565
C17 O4 Zn1 134.0(3) . 4_565
C20 O5 Zn2 128.0(3) . .
C20 O6 Zn1 129.6(3) . .
C25 O7 Zn2 134.5(3) . 1_545
C25 O8 Zn1 123.7(3) . 1_545

loop_
_geom_bond_atom_site_label_1
_geom_bond_atom_site_label_2
_geom_bond_distance
_geom_bond_site_symmetry_2
Zn1 N4 1.997(3) 4_665
Zn1 O8 2.011(3) 1_565
Zn1 O6 2.032(3) .
Zn1 O1 2.034(3) .
Zn1 O4 2.045(3) 4_666
Zn1 Zn2 3.0477(7) .
Zn2 N1 2.012(3) .
Zn2 O5 2.025(3) .
Zn2 O7 2.040(3) 1_565
Zn2 O3 2.046(3) 4_666
Zn2 O2 2.057(3) .
C1 C2 1.348(6) .
C1 N1 1.389(5) .
C1 H1A 0.9500 .
C2 N2 1.374(6) .
C2 H2A 0.9500 .
C3 N1 1.318(5) .
C3 N2 1.338(5) .
C3 C4 1.484(6) .
C4 H4B 0.9800 .
C4 H4C 0.9800 .
C4 H4D 0.9800 .
C5 N2 1.465(5) .
C5 C6 1.514(7) .
C5 H5A 0.9900 .
C5 H5B 0.9900 .
C6 C7 1.520(6) .
C6 H6A 0.9900 .
C6 H6B 0.9900 .
C7 N3 1.464(5) .
C7 H7A 0.9900 .
C7 H7B 0.9900 .
C8 C9 1.352(6) .
C8 N3 1.371(6) .
C8 H8A 0.9500 .
C9 N4 1.372(5) .
C9 H9A 0.9500 .
C10 N4 1.312(5) .
C10 N3 1.341(5) .
C10 C11 1.493(6) .
C11 H11A 0.9800 .
C11 H11B 0.9800 .
C11 H11C 0.9800 .
C12 O2 1.237(5) .
C12 O1 1.240(5) .
C12 C13 1.497(5) .
C13 C19 1.384(6) .
C13 C14 1.385(6) .
C14 C15 1.384(6) .
C14 H14A 0.9500 .
C15 C16 1.379(6) .
C15 H15A 0.9500 .
C16 C18 1.389(6) .
C16 C17 1.509(5) .
C17 O4 1.243(5) .
C17 O3 1.245(5) .
C18 C19 1.379(6) .
C18 H18A 0.9500 .
C19 H19A 0.9500 .
C20 O5 1.244(5) .
C20 O6 1.252(5) .
C20 C21 1.491(6) .
C21 C22 1.388(6) .
C21 C27 1.391(6) .
C22 C23 1.379(6) .
C22 H22A 0.9500 .
C23 C24 1.380(6) .
C23 H23A 0.9500 .
C24 C26 1.377(6) .
C24 C25 1.501(6) .
C25 O7 1.242(5) .
C25 O8 1.250(5) .
C26 C27 1.378(6) .
C26 H26A 0.9500 .
C27 H27A 0.9500 .
C28 N5 1.436(11) .
C28 H28A 0.9800 .
C28 H28B 0.9800 .
C28 H28C 0.9800 .
C29 N5 1.454(9) .
C29 H29A 0.9800 .
C29 H29B 0.9800 .
C29 H29C 0.9800 .
C30 O9 1.218(7) .
C30 N5 1.327(8) .
C30 H30A 0.9500 .
C31 O10 1.213(7) .
C31 N6 1.332(7) .
C31 H31A 0.9500 .
C32 N6 1.431(7) .
C32 H32A 0.9800 .
C32 H32B 0.9800 .
C32 H32C 0.9800 .
C33 N6 1.447(7) .
C33 H33A 0.9800 .
C33 H33B 0.9800 .
C33 H33C 0.9800 .
N4 Zn1 1.997(3) 4_566
O3 Zn2 2.046(3) 4_565
O4 Zn1 2.045(3) 4_565
O7 Zn2 2.040(3) 1_545
O8 Zn1 2.011(3) 1_545
